data_2219478
loop_
_publ_author_name
'Guo, Xin-Hong'

_publ_section_title
;
 3,7-Dichloroquinoline-8-carboxylic acid
;
_journal_coeditor_code ZL2136
_journal_issue 9
_journal_name_full 'Acta Crystallographica Section E'
_journal_page_first o1786
_journal_paper_doi 10.1107/S1600536808026238
_journal_volume 64
_journal_year 2008
_chemical_formula_iupac 'C10 H5 Cl2 N O2'
_chemical_formula_moiety 'C10 H5 Cl2 N O2'
_chemical_formula_sum 'C10 H5 Cl2 N O2'
_chemical_formula_weight 242.05
_chemical_name_common quinclorac
_chemical_name_systematic
;
3,7-Dichloroquinoline-8-carboxylic acid
;
_space_group_IT_number 2
_symmetry_cell_setting triclinic
_symmetry_space_group_name_Hall '-P 1'
_symmetry_space_group_name_H-M 'P -1'
_atom_sites_solution_hydrogens geom
_atom_sites_solution_primary direct
_atom_sites_solution_secondary difmap
_cell_angle_alpha 102.529(6)
_cell_angle_beta 93.439(6)
_cell_angle_gamma 116.479(4)
_cell_formula_units_Z 2
_cell_length_a 7.5002(12)
_cell_length_b 8.4016(14)
_cell_length_c 8.732(3)
_cell_measurement_reflns_used 958
_cell_measurement_temperature 173(2)
_cell_measurement_theta_max 25.45
_cell_measurement_theta_min 2.11
_cell_volume 473.0(2)
_computing_cell_refinement 'SAINT (Bruker, 2004)'
_computing_data_collection 'APEX2 (Bruker, 2004)'
_computing_data_reduction 'SAINT (Bruker, 2004)'
_computing_molecular_graphics 'ORTEP-3 for Windows (Farrugia, 1997)'
_computing_publication_material 'SHELXL97 (Sheldrick, 2008) and PLATON (Spek, 2003)'
_computing_structure_refinement 'SHELXL97 (Sheldrick, 2008)'
_computing_structure_solution 'SHELXS97 (Sheldrick, 2008)'
_diffrn_ambient_temperature 173(2)
_diffrn_measured_fraction_theta_full 0.984
_diffrn_measured_fraction_theta_max 0.984
_diffrn_measurement_device_type 'Bruker SMART APEXII'
_diffrn_measurement_method \w
_diffrn_radiation_monochromator graphite
_diffrn_radiation_source 'fine-focus sealed tube'
_diffrn_radiation_type MoK\a
_diffrn_radiation_wavelength 0.71073
_diffrn_reflns_av_R_equivalents 0.0674
_diffrn_reflns_av_sigmaI/netI 0.1041
_diffrn_reflns_limit_h_max 9
_diffrn_reflns_limit_h_min -9
_diffrn_reflns_limit_k_max 10
_diffrn_reflns_limit_k_min -8
_diffrn_reflns_limit_l_max 10
_diffrn_reflns_limit_l_min -10
_diffrn_reflns_number 5948
_diffrn_reflns_theta_full 26.00
_diffrn_reflns_theta_max 26.00
_diffrn_reflns_theta_min 2.43
_diffrn_standards_number 0
_exptl_absorpt_coefficient_mu 0.659
_exptl_absorpt_correction_T_max 0.88
_exptl_absorpt_correction_T_min 0.84
_exptl_absorpt_correction_type multi-scan
_exptl_absorpt_process_details '(SADABS; Bruker, 1999)'
_exptl_crystal_colour colorless
_exptl_crystal_density_diffrn 1.700
_exptl_crystal_density_method 'not measured'
_exptl_crystal_description prismlike
_exptl_crystal_F_000 244
_exptl_crystal_size_max 0.26
_exptl_crystal_size_mid 0.22
_exptl_crystal_size_min 0.20
_refine_diff_density_max 0.302
_refine_diff_density_min -0.432
_refine_ls_extinction_method none
_refine_ls_goodness_of_fit_ref 1.006
_refine_ls_hydrogen_treatment mixed
_refine_ls_matrix_type full
_refine_ls_number_parameters 139
_refine_ls_number_reflns 1834
_refine_ls_number_restraints 0
_refine_ls_restrained_S_all 1.006
_refine_ls_R_factor_all 0.1025
_refine_ls_R_factor_gt 0.0631
_refine_ls_shift/su_max 0.000
_refine_ls_shift/su_mean 0.000
_refine_ls_structure_factor_coef Fsqd
_refine_ls_weighting_details 'calc w=1/[\s^2^(Fo^2^)+(0.062P)^2^] where P=(Fo^2^+2Fc^2^)/3'
_refine_ls_weighting_scheme calc
_refine_ls_wR_factor_gt 0.1325
_refine_ls_wR_factor_ref 0.1404
_reflns_number_gt 1102
_reflns_number_total 1834
_reflns_threshold_expression I>2\s(I)
_cod_data_source_file zl2136.cif
_cod_data_source_block I
_cod_depositor_comments
;
The following automatic conversions were performed:
'_symmetry_cell_setting' value 'Triclinic' changed to 'triclinic'
according to '/home/saulius/struct/CIF-dictionaries/cif_core.dic'
dictionary named 'cif_core.dic' version 2.4.1 from 2010-06-29.

Automatic conversion script
Id: cif_fix_enum 1527 2010-12-29 10:47:43Z saulius 

The following automatic conversions were performed:

'_symmetry_cell_setting' value 'Triclinic' changed to 'triclinic'
according to /home/saulius/struct/CIF-dictionaries/cif_core.dic
dictionary named 'cif_core.dic' version 2.4.1 from 2010-06-29.

Automatic conversion script
Id: cif_fix_values 1715 2011-07-08 13:25:40Z adriana 
;
_cod_original_cell_volume 472.98(17)
_cod_database_code 2219478
_cod_database_fobs_code 2219478

loop_
_symmetry_equiv_pos_as_xyz
'x, y, z'
'-x, -y, -z'

loop_
_atom_site_type_symbol
_atom_site_label
_atom_site_fract_x
_atom_site_fract_y
_atom_site_fract_z
_atom_site_U_iso_or_equiv
_atom_site_adp_type
_atom_site_calc_flag
_atom_site_refinement_flags
_atom_site_occupancy
C C1 0.3476(6) 0.5471(6) 0.2465(5) 0.0354(10) Uani d . 1
H H1 0.3861 0.5957 0.1583 0.043 Uiso calc R 1
C C2 0.2932(6) 0.3616(6) 0.2276(5) 0.0324(9) Uani d . 1
C C3 0.2343(6) 0.2876(6) 0.3515(5) 0.0337(10) Uani d . 1
H H3 0.1963 0.1613 0.3413 0.040 Uiso calc R 1
C C4 0.1686(6) 0.3342(6) 0.6269(5) 0.0369(10) Uani d . 1
H H4 0.1286 0.2086 0.6220 0.044 Uiso calc R 1
C C5 0.1655(7) 0.4475(6) 0.7605(5) 0.0363(10) Uani d . 1
H H5 0.1215 0.4011 0.8489 0.044 Uiso calc R 1
C C6 0.2272(6) 0.6342(6) 0.7699(5) 0.0308(9) Uani d . 1
C C7 0.2918(6) 0.7078(5) 0.6455(5) 0.0253(8) Uani d . 1
C C8 0.2910(5) 0.5882(5) 0.5036(5) 0.0261(8) Uani d . 1
C C9 0.2304(6) 0.4002(5) 0.4943(5) 0.0261(8) Uani d . 1
C C10 0.3645(6) 0.9105(5) 0.6610(4) 0.0293(9) Uani d . 1
Cl Cl1 0.29545(15) 0.22889(15) 0.04666(12) 0.0385(3) Uani d . 1
Cl Cl2 0.23077(17) 0.77619(16) 0.94953(12) 0.0422(3) Uani d . 1
N N1 0.3496(5) 0.6591(4) 0.3774(4) 0.0283(7) Uani d . 1
O O1 0.5586(4) 0.9997(4) 0.6659(3) 0.0302(6) Uani d . 1
H H1A 0.597(7) 1.106(7) 0.652(5) 0.036 Uiso d . 1
O O2 0.2510(5) 0.9766(4) 0.6634(5) 0.0519(9) Uani d . 1

loop_
_atom_site_aniso_label
_atom_site_aniso_U_11
_atom_site_aniso_U_22
_atom_site_aniso_U_33
_atom_site_aniso_U_12
_atom_site_aniso_U_13
_atom_site_aniso_U_23
C1 0.038(2) 0.041(3) 0.032(2) 0.021(2) 0.0079(18) 0.012(2)
C2 0.027(2) 0.032(2) 0.039(2) 0.0174(19) 0.0036(17) 0.0030(19)
C3 0.033(2) 0.021(2) 0.049(2) 0.016(2) 0.0051(19) 0.008(2)
C4 0.037(2) 0.025(2) 0.053(3) 0.014(2) 0.006(2) 0.022(2)
C5 0.043(2) 0.035(3) 0.036(2) 0.019(2) 0.0106(19) 0.017(2)
C6 0.0262(19) 0.035(2) 0.033(2) 0.0165(18) 0.0041(16) 0.0098(19)
C7 0.028(2) 0.020(2) 0.032(2) 0.0138(17) 0.0062(16) 0.0073(17)
C8 0.0180(18) 0.024(2) 0.034(2) 0.0095(16) 0.0014(15) 0.0050(17)
C9 0.0258(18) 0.020(2) 0.036(2) 0.0126(16) 0.0030(16) 0.0091(17)
C10 0.034(2) 0.025(2) 0.0246(19) 0.0119(18) 0.0010(15) 0.0038(18)
Cl1 0.0372(6) 0.0432(7) 0.0423(6) 0.0303(5) 0.0101(5) -0.0006(5)
Cl2 0.0548(7) 0.0433(7) 0.0343(6) 0.0280(6) 0.0144(5) 0.0089(5)
N1 0.0318(18) 0.0235(18) 0.0295(17) 0.0130(15) 0.0066(13) 0.0069(15)
O1 0.0319(16) 0.0189(15) 0.0364(16) 0.0071(13) 0.0056(12) 0.0120(13)
O2 0.048(2) 0.0257(17) 0.092(3) 0.0240(16) 0.0204(18) 0.0171(18)

loop_
_atom_type_symbol
_atom_type_description
_atom_type_scat_dispersion_real
_atom_type_scat_dispersion_imag
_atom_type_scat_source
C C 0.0033 0.0016 'International Tables Vol C Tables 4.2.6.8 and 6.1.1.4'
H H 0.0000 0.0000 'International Tables Vol C Tables 4.2.6.8 and 6.1.1.4'
N N 0.0061 0.0033 'International Tables Vol C Tables 4.2.6.8 and 6.1.1.4'
O O 0.0106 0.0060 'International Tables Vol C Tables 4.2.6.8 and 6.1.1.4'
Cl Cl 0.1484 0.1585 'International Tables Vol C Tables 4.2.6.8 and 6.1.1.4'

loop_
_geom_angle_atom_site_label_1
_geom_angle_atom_site_label_2
_geom_angle_atom_site_label_3
_geom_angle
N1 C1 C2 124.6(4)
N1 C1 H1 117.7
C2 C1 H1 117.7
C3 C2 C1 118.9(4)
C3 C2 Cl1 121.5(3)
C1 C2 Cl1 119.6(3)
C2 C3 C9 119.2(4)
C2 C3 H3 120.4
C9 C3 H3 120.4
C5 C4 C9 120.5(4)
C5 C4 H4 119.7
C9 C4 H4 119.7
C4 C5 C6 120.2(4)
C4 C5 H5 119.9
C6 C5 H5 119.9
C7 C6 C5 122.1(4)
C7 C6 Cl2 119.9(3)
C5 C6 Cl2 118.0(3)
C6 C7 C8 117.8(4)
C6 C7 C10 121.0(3)
C8 C7 C10 121.2(3)
N1 C8 C7 118.2(4)
N1 C8 C9 121.6(3)
C7 C8 C9 120.2(4)
C3 C9 C4 122.9(4)
C3 C9 C8 118.0(4)
C4 C9 C8 119.1(3)
O2 C10 O1 125.4(4)
O2 C10 C7 122.5(3)
O1 C10 C7 112.1(3)
C1 N1 C8 117.7(3)
C10 O1 H1A 113(3)

loop_
_geom_bond_atom_site_label_1
_geom_bond_atom_site_label_2
_geom_bond_distance
C1 N1 1.308(5)
C1 C2 1.391(6)
C1 H1 0.9500
C2 C3 1.362(6)
C2 Cl1 1.731(4)
C3 C9 1.403(6)
C3 H3 0.9500
C4 C5 1.345(6)
C4 C9 1.405(5)
C4 H4 0.9500
C5 C6 1.405(6)
C5 H5 0.9500
C6 C7 1.373(6)
C6 Cl2 1.743(4)
C7 C8 1.414(5)
C7 C10 1.510(5)
C8 N1 1.369(5)
C8 C9 1.417(5)
C10 O2 1.206(5)
C10 O1 1.299(5)
O1 H1A 0.84(5)

loop_
_geom_hbond_atom_site_label_D
_geom_hbond_atom_site_label_H
_geom_hbond_atom_site_label_A
_geom_hbond_site_symmetry_A
_geom_hbond_distance_DH
_geom_hbond_distance_HA
_geom_hbond_distance_DA
_geom_hbond_angle_DHA
O1 H1A N1 2_676 0.84(5) 1.91(5) 2.753(4) 173(4)

loop_
_cod_related_entry_id
_cod_related_entry_database
_cod_related_entry_code
1 ChemSpider 82837
